data_7015859
loop_
_publ_author_name
'Batchelor, Luke J.'
'Sander, Mario'
'Tuna, Floriana'
'Helliwell, Madeleine'
'Moro, Fabrizio'
'van Slageren, Joris'
'Burzur\'i, Enrique'
'Montero, Oscar'
'Evangelisti, Marco'
'Luis, Fernando'
'McInnes, Eric J. L.'

_publ_section_title
;
 Chromium(iii) stars and butterflies: synthesis, structural and
 magnetic studies of tetrametallic clusters.
;
_journal_issue 19
_journal_name_full 'Dalton transactions (Cambridge, England : 2003)'
_journal_page_first 5278
_journal_page_last 5284
_journal_paper_doi 10.1039/c1dt10172b
_journal_volume 40
_journal_year 2011
_chemical_formula_moiety 'C40 H48 Cl6 Cr4 N6 O6, 0.67(MeCN)'
_chemical_formula_sum 'C41.33 H50 Cl6 Cr4 N6.67 O6'
_chemical_formula_weight 1156.91
_chemical_name_common (Cr4(tmp)2Cl6(Bz-iac)2).0.67(MeCN)
_chemical_name_systematic
;
?
;
_space_group_IT_number 148
_symmetry_cell_setting trigonal
_symmetry_space_group_name_Hall '-R 3'
_symmetry_space_group_name_H-M 'R -3 :H'
_atom_sites_solution_hydrogens geom
_atom_sites_solution_primary direct
_atom_sites_solution_secondary difmap
_audit_creation_method SHELXL-97
_cell_angle_alpha 90.00
_cell_angle_beta 90.00
_cell_angle_gamma 120.00
_cell_formula_units_Z 9
_cell_length_a 23.3367(11)
_cell_length_b 23.3367(11)
_cell_length_c 23.501(3)
_cell_measurement_reflns_used 6123
_cell_measurement_temperature 100(2)
_cell_measurement_theta_max 28.3892
_cell_measurement_theta_min 3.0164
_cell_volume 11084.0(16)
_computing_cell_refinement
;
?
;
_computing_data_collection
;
?
;
_computing_data_reduction
;
?
;
_computing_molecular_graphics 'SHELXL-97 (Sheldrick, 1997)'
_computing_publication_material 'SHELXL-97 (Sheldrick, 1997)'
_computing_structure_refinement 'SHELXL-97 (Sheldrick, 1997)'
_computing_structure_solution 'SHELXS-97 (Sheldrick, 1990)'
_diffrn_ambient_temperature 100(2)
_diffrn_detector_area_resol_mean 8.3367
_diffrn_measured_fraction_theta_full 0.998
_diffrn_measured_fraction_theta_max 0.998
_diffrn_measurement_device_type 'Xcalibur, Sapphire2, large Be window'
_diffrn_measurement_method '\w scans'
_diffrn_radiation_monochromator graphite
_diffrn_radiation_source 'fine-focus sealed tube'
_diffrn_radiation_type MoK\a
_diffrn_radiation_wavelength 0.71073
_diffrn_reflns_av_R_equivalents 0.0359
_diffrn_reflns_av_sigmaI/netI 0.0475
_diffrn_reflns_limit_h_max 29
_diffrn_reflns_limit_h_min -26
_diffrn_reflns_limit_k_max 29
_diffrn_reflns_limit_k_min -24
_diffrn_reflns_limit_l_max 29
_diffrn_reflns_limit_l_min -25
_diffrn_reflns_number 14806
_diffrn_reflns_theta_full 26.37
_diffrn_reflns_theta_max 26.37
_diffrn_reflns_theta_min 3.02
_exptl_absorpt_coefficient_mu 1.236
_exptl_absorpt_correction_T_max 1.00000
_exptl_absorpt_correction_T_min 0.75011
_exptl_absorpt_correction_type multi-scan
_exptl_absorpt_process_details
;
Empirical absorption correction using spherical harmonics,
implemented in SCALE3 ABSPACK scaling algorithm.

;
_exptl_crystal_colour green
_exptl_crystal_density_diffrn 1.560
_exptl_crystal_density_method 'not measured'
_exptl_crystal_description prismatic
_exptl_crystal_F_000 5316
_exptl_crystal_size_max 0.4
_exptl_crystal_size_mid 0.3
_exptl_crystal_size_min 0.3
_refine_diff_density_max 1.440
_refine_diff_density_min -0.779
_refine_diff_density_rms 0.108
_refine_ls_extinction_method none
_refine_ls_goodness_of_fit_ref 1.052
_refine_ls_hydrogen_treatment mixed
_refine_ls_matrix_type full
_refine_ls_number_parameters 334
_refine_ls_number_reflns 5041
_refine_ls_number_restraints 12
_refine_ls_restrained_S_all 1.056
_refine_ls_R_factor_all 0.1024
_refine_ls_R_factor_gt 0.0669
_refine_ls_shift/su_max 0.005
_refine_ls_shift/su_mean 0.000
_refine_ls_structure_factor_coef Fsqd
_refine_ls_weighting_details 'calc w=1/[\s^2^(Fo^2^)+(0.1042P)^2^+64.2239P] where P=(Fo^2^+2Fc^2^)/3'
_refine_ls_weighting_scheme calc
_refine_ls_wR_factor_gt 0.1811
_refine_ls_wR_factor_ref 0.1995
_reflns_number_gt 3339
_reflns_number_total 5041
_reflns_threshold_expression >2sigma(I)
_cod_data_source_file c1dt10172b.txt
_cod_data_source_block rb3
_cod_original_cell_volume 11084.0(17)
_cod_original_sg_symbol_H-M R-3
_cod_database_code 7015859

loop_
_symmetry_equiv_pos_as_xyz
'x, y, z'
'-y, x-y, z'
'-x+y, -x, z'
'x+2/3, y+1/3, z+1/3'
'-y+2/3, x-y+1/3, z+1/3'
'-x+y+2/3, -x+1/3, z+1/3'
'x+1/3, y+2/3, z+2/3'
'-y+1/3, x-y+2/3, z+2/3'
'-x+y+1/3, -x+2/3, z+2/3'
'-x, -y, -z'
'y, -x+y, -z'
'x-y, x, -z'
'-x+2/3, -y+1/3, -z+1/3'
'y+2/3, -x+y+1/3, -z+1/3'
'x-y+2/3, x+1/3, -z+1/3'
'-x+1/3, -y+2/3, -z+2/3'
'y+1/3, -x+y+2/3, -z+2/3'
'x-y+1/3, x+2/3, -z+2/3'

loop_
_atom_site_label
_atom_site_type_symbol
_atom_site_fract_x
_atom_site_fract_y
_atom_site_fract_z
_atom_site_U_iso_or_equiv
_atom_site_adp_type
_atom_site_occupancy
_atom_site_symmetry_multiplicity
_atom_site_calc_flag
_atom_site_refinement_flags
_atom_site_disorder_assembly
_atom_site_disorder_group
Cr1 Cr 0.91073(5) 0.50290(4) 0.06482(4) 0.0430(3) Uani 1 1 d D . .
Cr2 Cr 1.00103(4) 0.44578(4) 0.04085(4) 0.0352(3) Uani 1 1 d D . .
Cl1 Cl 0.7985(2) 0.4590(2) 0.0741(4) 0.0421(15) Uani 0.68(4) 1 d PD A 1
Cl2 Cl 0.98190(7) 0.33974(6) 0.02712(6) 0.0393(3) Uani 1 1 d . A .
Cl3 Cl 1.0193(4) 0.4371(5) 0.1377(3) 0.029(2) Uani 0.57(8) 1 d PD A 1
O1 O 0.90825(18) 0.41850(17) 0.05262(16) 0.0413(9) Uani 1 1 d . A .
O2 O 0.99115(17) 0.46293(17) -0.04371(15) 0.0361(8) Uani 1 1 d . . .
O3 O 0.90637(18) 0.51235(18) -0.01842(17) 0.0418(9) Uani 1 1 d . . .
N1 N 0.9288(3) 0.4996(2) 0.1474(2) 0.0489(12) Uani 1 1 d D A .
H1N H 0.943(4) 0.474(4) 0.160(3) 0.10(3) Uiso 1 1 d D . .
N2 N 0.9586(3) 0.6054(2) 0.1777(2) 0.0512(13) Uani 1 1 d D A .
H2N H 0.971(3) 0.628(3) 0.2104(16) 0.06(2) Uiso 1 1 d D . .
N3 N 0.9278(3) 0.5944(2) 0.0832(2) 0.0439(12) Uani 1 1 d D A .
H3N H 0.926(4) 0.618(3) 0.055(2) 0.07(2) Uiso 1 1 d D . .
C1 C 0.9539(3) 0.5449(3) 0.1862(3) 0.0479(14) Uani 1 1 d . . .
C2 C 0.9787(3) 0.5336(3) 0.2396(3) 0.0489(15) Uani 1 1 d . A .
C3 C 0.9416(4) 0.4742(4) 0.2681(3) 0.068(2) Uani 1 1 d . . .
H3 H 0.8997 0.4437 0.2547 0.082 Uiso 1 1 calc R A .
C4 C 0.9657(4) 0.4599(4) 0.3153(3) 0.075(2) Uani 1 1 d . A .
H4 H 0.9403 0.4200 0.3342 0.090 Uiso 1 1 calc R . .
C5 C 1.0286(4) 0.5055(4) 0.3353(4) 0.072(2) Uani 1 1 d . . .
H5 H 1.0453 0.4959 0.3675 0.086 Uiso 1 1 calc R A .
C6 C 1.0651(4) 0.5636(3) 0.3079(3) 0.0584(18) Uani 1 1 d . A .
H6 H 1.1070 0.5941 0.3212 0.070 Uiso 1 1 calc R . .
C7 C 1.0399(4) 0.5778(3) 0.2595(3) 0.0534(16) Uani 1 1 d . . .
H7 H 1.0651 0.6179 0.2408 0.064 Uiso 1 1 calc R A .
C8 C 0.9436(3) 0.6277(3) 0.1296(3) 0.0471(14) Uani 1 1 d . . .
C9 C 0.9446(3) 0.6913(3) 0.1341(3) 0.0529(16) Uani 1 1 d . A .
C10 C 0.9267(8) 0.7097(6) 0.1820(3) 0.146(6) Uani 1 1 d . . .
H10 H 0.9169 0.6835 0.2143 0.176 Uiso 1 1 calc R A .
C11 C 0.9222(8) 0.7671(6) 0.1845(3) 0.152(7) Uani 1 1 d . A .
H11 H 0.9086 0.7779 0.2180 0.182 Uiso 1 1 calc R . .
C12 C 0.9369(6) 0.8052(5) 0.1405(4) 0.097(3) Uani 1 1 d . . .
H12 H 0.9336 0.8433 0.1425 0.116 Uiso 1 1 calc R A .
C13 C 0.9578(6) 0.7896(5) 0.0902(5) 0.102(3) Uani 1 1 d . A .
H13 H 0.9701 0.8180 0.0591 0.123 Uiso 1 1 calc R . .
C14 C 0.9600(4) 0.7320(4) 0.0870(4) 0.079(3) Uani 1 1 d . . .
H14 H 0.9719 0.7202 0.0530 0.095 Uiso 1 1 calc R A .
C15 C 0.8599(3) 0.3710(3) 0.0136(3) 0.0486(15) Uani 1 1 d . . .
H15A H 0.8160 0.3591 0.0269 0.058 Uiso 1 1 calc R A .
H15B H 0.8633 0.3313 0.0138 0.058 Uiso 1 1 calc R . .
H16A H 0.9351 0.4240 -0.1128 0.058 Uiso 1 1 d R . .
H16B H 0.9364 0.3707 -0.0730 0.058 Uiso 1 1 d R . .
H17A H 0.8140 0.4437 -0.0370 0.058 Uiso 1 1 d R . .
H17B H 0.8603 0.4694 -0.0904 0.058 Uiso 1 1 d R . .
C16 C 0.9337(3) 0.4108(3) -0.0736(2) 0.0429(14) Uani 1 1 d . . .
C17 C 0.8578(3) 0.4563(3) -0.0512(3) 0.0490(15) Uani 1 1 d . . .
C18 C 0.8681(3) 0.3965(3) -0.0475(3) 0.0482(15) Uani 1 1 d . A .
C19 C 0.8188(4) 0.3419(4) -0.0896(4) 0.044(2) Uani 0.724(10) 1 d P A 1
H19A H 0.8273 0.3603 -0.1277 0.053 Uiso 0.724(10) 1 calc PR A 1
H19B H 0.8279 0.3056 -0.0896 0.053 Uiso 0.724(10) 1 calc PR A 1
C20 C 0.7483(5) 0.3154(5) -0.0763(4) 0.069(3) Uani 0.724(10) 1 d P A 1
H20A H 0.7370 0.3493 -0.0821 0.104 Uiso 0.724(10) 1 calc PR A 1
H20B H 0.7401 0.3010 -0.0374 0.104 Uiso 0.724(10) 1 calc PR A 1
H20C H 0.7218 0.2786 -0.1009 0.104 Uiso 0.724(10) 1 calc PR A 1
C19X C 0.8003(13) 0.3318(13) -0.0641(11) 0.044(2) Uani 0.276(10) 1 d P A 2
H19C H 0.8040 0.2924 -0.0609 0.053 Uiso 0.276(10) 1 calc PR A 2
H19D H 0.7642 0.3269 -0.0402 0.053 Uiso 0.276(10) 1 calc PR A 2
C20X C 0.7903(13) 0.3447(13) -0.1250(11) 0.069(3) Uani 0.276(10) 1 d P A 2
H20D H 0.7542 0.3054 -0.1411 0.104 Uiso 0.276(10) 1 calc PR A 2
H20E H 0.8299 0.3570 -0.1463 0.104 Uiso 0.276(10) 1 calc PR A 2
H20F H 0.7804 0.3800 -0.1264 0.104 Uiso 0.276(10) 1 calc PR A 2
Cl3X Cl 1.033(2) 0.4488(19) 0.1323(9) 0.060(4) Uani 0.43(8) 1 d PD A 2
Cl1X Cl 0.8053(6) 0.4608(6) 0.0958(16) 0.073(4) Uani 0.32(4) 1 d PD A 2
N1S N 0.7000(10) 0.3527(13) 0.1839(8) 0.099(8) Uiso 0.33 1 d PD B -1
C1S C 0.7411(13) 0.3826(14) 0.2168(10) 0.092(8) Uiso 0.33 1 d PD B -1
C2S C 0.7646(12) 0.4127(12) 0.2722(9) 0.076(7) Uiso 0.33 1 d PD B -1
H2S1 H 0.7277 0.4063 0.2950 0.113 Uiso 0.33 1 calc P C -1
H2S2 H 0.7949 0.4592 0.2677 0.113 Uiso 0.33 1 calc P D -1
H2S3 H 0.7867 0.3924 0.2907 0.113 Uiso 0.33 1 calc P E -1

loop_
_atom_site_aniso_label
_atom_site_aniso_U_11
_atom_site_aniso_U_22
_atom_site_aniso_U_33
_atom_site_aniso_U_23
_atom_site_aniso_U_13
_atom_site_aniso_U_12
Cr1 0.0414(5) 0.0374(5) 0.0564(6) -0.0110(4) -0.0078(4) 0.0243(4)
Cr2 0.0325(5) 0.0315(5) 0.0457(5) -0.0160(4) -0.0185(4) 0.0189(4)
Cl1 0.032(2) 0.0530(16) 0.042(3) 0.0050(16) 0.0030(13) 0.0222(16)
Cl2 0.0440(7) 0.0333(7) 0.0459(8) -0.0132(6) -0.0150(6) 0.0233(6)
Cl3 0.023(3) 0.023(2) 0.031(3) -0.0084(13) -0.002(3) 0.004(2)
O1 0.037(2) 0.0303(19) 0.057(2) -0.0116(17) -0.0148(18) 0.0172(17)
O2 0.0363(19) 0.0302(18) 0.045(2) -0.0181(16) -0.0197(16) 0.0191(16)
O3 0.033(2) 0.039(2) 0.058(2) -0.0143(18) -0.0176(17) 0.0221(17)
N1 0.067(3) 0.038(3) 0.050(3) -0.004(2) 0.002(3) 0.033(3)
N2 0.069(4) 0.042(3) 0.055(3) -0.016(2) -0.012(3) 0.037(3)
N3 0.055(3) 0.040(3) 0.047(3) -0.004(2) -0.001(2) 0.032(2)
C1 0.058(4) 0.042(3) 0.055(4) -0.009(3) -0.006(3) 0.034(3)
C2 0.062(4) 0.038(3) 0.056(4) -0.010(3) -0.006(3) 0.032(3)
C3 0.072(5) 0.055(4) 0.075(5) 0.002(4) -0.016(4) 0.030(4)
C4 0.083(6) 0.049(4) 0.080(5) 0.010(4) -0.016(4) 0.024(4)
C5 0.096(6) 0.052(4) 0.085(5) -0.002(4) -0.023(5) 0.051(4)
C6 0.065(4) 0.037(3) 0.083(5) -0.020(3) -0.020(4) 0.033(3)
C7 0.070(4) 0.040(3) 0.063(4) -0.006(3) 0.000(3) 0.036(3)
C8 0.053(4) 0.049(3) 0.052(4) -0.010(3) -0.010(3) 0.035(3)
C9 0.065(4) 0.051(4) 0.061(4) -0.017(3) -0.016(3) 0.042(3)
C10 0.36(2) 0.161(10) 0.037(4) -0.020(5) -0.033(7) 0.221(13)
C11 0.38(2) 0.165(11) 0.038(4) -0.016(5) -0.023(7) 0.231(14)
C12 0.161(10) 0.077(6) 0.098(7) -0.020(5) -0.017(6) 0.094(7)
C13 0.144(9) 0.071(6) 0.118(8) 0.027(5) 0.052(7) 0.074(6)
C14 0.097(6) 0.060(5) 0.098(6) 0.013(4) 0.044(5) 0.051(5)
C15 0.030(3) 0.032(3) 0.074(4) -0.014(3) -0.017(3) 0.008(2)
C16 0.045(3) 0.032(3) 0.047(3) -0.021(2) -0.029(3) 0.016(3)
C17 0.032(3) 0.043(3) 0.065(4) -0.013(3) -0.025(3) 0.014(3)
C18 0.040(3) 0.032(3) 0.063(4) -0.012(3) -0.026(3) 0.011(3)
C19 0.034(5) 0.035(4) 0.034(6) 0.003(4) -0.012(4) -0.005(4)
C20 0.044(5) 0.056(6) 0.068(6) -0.006(5) -0.012(4) -0.004(4)
C19X 0.034(5) 0.035(4) 0.034(6) 0.003(4) -0.012(4) -0.005(4)
C20X 0.044(5) 0.056(6) 0.068(6) -0.006(5) -0.012(4) -0.004(4)
Cl3X 0.074(9) 0.044(7) 0.069(5) -0.018(4) -0.044(5) 0.035(8)
Cl1X 0.087(6) 0.078(5) 0.086(11) -0.017(6) -0.027(7) 0.066(5)

loop_
_atom_type_symbol
_atom_type_description
_atom_type_scat_dispersion_real
_atom_type_scat_dispersion_imag
_atom_type_scat_source
C C 0.0033 0.0016 'International Tables Vol C Tables 4.2.6.8 and 6.1.1.4'
H H 0.0000 0.0000 'International Tables Vol C Tables 4.2.6.8 and 6.1.1.4'
N N 0.0061 0.0033 'International Tables Vol C Tables 4.2.6.8 and 6.1.1.4'
O O 0.0106 0.0060 'International Tables Vol C Tables 4.2.6.8 and 6.1.1.4'
Cl Cl 0.1484 0.1585 'International Tables Vol C Tables 4.2.6.8 and 6.1.1.4'
Cr Cr 0.3209 0.6236 'International Tables Vol C Tables 4.2.6.8 and 6.1.1.4'

loop_
_geom_angle_atom_site_label_1
_geom_angle_atom_site_label_2
_geom_angle_atom_site_label_3
_geom_angle
_geom_angle_site_symmetry_1
_geom_angle_site_symmetry_3
_geom_angle_publ_flag
O1 Cr1 O3 89.43(16) . . ?
O1 Cr1 N1 90.25(18) . . ?
O3 Cr1 N1 172.0(2) . . ?
O1 Cr1 N3 170.62(19) . . ?
O3 Cr1 N3 95.02(18) . . ?
N1 Cr1 N3 84.2(2) . . ?
O1 Cr1 O2 79.84(15) . 10_765 ?
O3 Cr1 O2 80.15(15) . 10_765 ?
N1 Cr1 O2 91.9(2) . 10_765 ?
N3 Cr1 O2 92.77(18) . 10_765 ?
O1 Cr1 Cl1X 97.5(3) . . ?
O3 Cr1 Cl1X 105.1(10) . . ?
N1 Cr1 Cl1X 82.9(10) . . ?
N3 Cr1 Cl1X 89.3(4) . . ?
O2 Cr1 Cl1X 174.2(8) 10_765 . ?
O1 Cr1 Cl1 96.42(17) . . ?
O3 Cr1 Cl1 91.9(3) . . ?
N1 Cr1 Cl1 96.1(3) . . ?
N3 Cr1 Cl1 91.7(2) . . ?
O2 Cr1 Cl1 171.2(3) 10_765 . ?
Cl1X Cr1 Cl1 13.3(7) . . ?
O1 Cr2 O3 167.48(17) . 10_765 ?
O1 Cr2 O2 80.88(15) . 10_765 ?
O3 Cr2 O2 89.28(15) 10_765 10_765 ?
O1 Cr2 O2 89.22(15) . . ?
O3 Cr2 O2 81.11(16) 10_765 . ?
O2 Cr2 O2 77.88(14) 10_765 . ?
O1 Cr2 Cl3X 99.6(12) . . ?
O3 Cr2 Cl3X 88.8(13) 10_765 . ?
O2 Cr2 Cl3X 94.5(6) 10_765 . ?
O2 Cr2 Cl3X 167.4(13) . . ?
O1 Cr2 Cl2 94.70(11) . . ?
O3 Cr2 Cl2 94.10(12) 10_765 . ?
O2 Cr2 Cl2 171.88(10) 10_765 . ?
O2 Cr2 Cl2 95.34(10) . . ?
Cl3X Cr2 Cl2 92.9(6) . . ?
O1 Cr2 Cl3 93.1(2) . . ?
O3 Cr2 Cl3 95.8(2) 10_765 . ?
O2 Cr2 Cl3 97.6(2) 10_765 . ?
O2 Cr2 Cl3 174.5(2) . . ?
Cl3X Cr2 Cl3 7.7(13) . . ?
Cl2 Cr2 Cl3 89.4(2) . . ?
C15 O1 Cr2 118.3(3) . . ?
C15 O1 Cr1 118.8(3) . . ?
Cr2 O1 Cr1 102.87(17) . . ?
C16 O2 Cr2 116.7(3) . 10_765 ?
C16 O2 Cr2 116.5(3) . . ?
Cr2 O2 Cr2 102.12(14) 10_765 . ?
C16 O2 Cr1 125.5(3) . 10_765 ?
Cr2 O2 Cr1 95.80(15) 10_765 10_765 ?
Cr2 O2 Cr1 95.52(14) . 10_765 ?
C17 O3 Cr2 118.6(3) . 10_765 ?
C17 O3 Cr1 119.0(4) . . ?
Cr2 O3 Cr1 102.58(16) 10_765 . ?
C1 N1 Cr1 132.3(4) . . ?
C1 N1 H1N 98(6) . . ?
Cr1 N1 H1N 122(6) . . ?
C8 N2 C1 127.6(5) . . ?
C8 N2 H2N 124(5) . . ?
C1 N2 H2N 108(5) . . ?
C8 N3 Cr1 132.1(4) . . ?
C8 N3 H3N 109(5) . . ?
Cr1 N3 H3N 118(5) . . ?
N1 C1 N2 120.4(6) . . ?
N1 C1 C2 121.2(5) . . ?
N2 C1 C2 118.4(5) . . ?
C7 C2 C3 119.0(6) . . ?
C7 C2 C1 121.4(6) . . ?
C3 C2 C1 119.4(6) . . ?
C4 C3 C2 120.8(7) . . ?
C4 C3 H3 119.6 . . ?
C2 C3 H3 119.6 . . ?
C3 C4 C5 119.6(7) . . ?
C3 C4 H4 120.2 . . ?
C5 C4 H4 120.2 . . ?
C6 C5 C4 120.0(7) . . ?
C6 C5 H5 120.0 . . ?
C4 C5 H5 120.0 . . ?
C5 C6 C7 119.8(7) . . ?
C5 C6 H6 120.1 . . ?
C7 C6 H6 120.1 . . ?
C2 C7 C6 120.6(6) . . ?
C2 C7 H7 119.7 . . ?
C6 C7 H7 119.7 . . ?
N3 C8 N2 121.7(5) . . ?
N3 C8 C9 121.8(6) . . ?
N2 C8 C9 116.5(5) . . ?
C10 C9 C14 117.8(6) . . ?
C10 C9 C8 122.1(7) . . ?
C14 C9 C8 120.0(6) . . ?
C9 C10 C11 121.8(8) . . ?
C9 C10 H10 119.1 . . ?
C11 C10 H10 119.1 . . ?
C12 C11 C10 120.4(8) . . ?
C12 C11 H11 119.8 . . ?
C10 C11 H11 119.8 . . ?
C11 C12 C13 120.3(8) . . ?
C11 C12 H12 119.8 . . ?
C13 C12 H12 119.8 . . ?
C14 C13 C12 119.4(8) . . ?
C14 C13 H13 120.3 . . ?
C12 C13 H13 120.3 . . ?
C13 C14 C9 120.2(7) . . ?
C13 C14 H14 119.9 . . ?
C9 C14 H14 119.9 . . ?
O1 C15 C18 113.6(5) . . ?
O1 C15 H15A 108.8 . . ?
C18 C15 H15A 108.8 . . ?
O1 C15 H15B 108.8 . . ?
C18 C15 H15B 108.8 . . ?
H15A C15 H15B 107.7 . . ?
O2 C16 C18 113.1(4) . . ?
O2 C16 H16A 108.9 . . ?
C18 C16 H16A 108.9 . . ?
O2 C16 H16B 108.7 . . ?
C18 C16 H16B 108.9 . . ?
H16A C16 H16B 108.2 . . ?
O3 C17 C18 112.7(4) . . ?
O3 C17 H17A 108.7 . . ?
C18 C17 H17A 109.1 . . ?
O3 C17 H17B 109.0 . . ?
C18 C17 H17B 109.3 . . ?
H17A C17 H17B 108.1 . . ?
C16 C18 C15 112.4(5) . . ?
C16 C18 C17 112.0(5) . . ?
C15 C18 C17 111.1(5) . . ?
C16 C18 C19 100.0(6) . . ?
C15 C18 C19 112.2(5) . . ?
C17 C18 C19 108.7(5) . . ?
C16 C18 C19X 121.5(12) . . ?
C15 C18 C19X 89.4(10) . . ?
C17 C18 C19X 108.4(12) . . ?
C19 C18 C19X 25.8(8) . . ?
C20 C19 C18 114.8(8) . . ?
C20 C19 H19A 108.6 . . ?
C18 C19 H19A 108.6 . . ?
C20 C19 H19B 108.6 . . ?
C18 C19 H19B 108.6 . . ?
H19A C19 H19B 107.5 . . ?
C20X C19X C18 102.9(17) . . ?
C20X C19X H19C 111.2 . . ?
C18 C19X H19C 111.2 . . ?
C20X C19X H19D 111.2 . . ?
C18 C19X H19D 111.2 . . ?
H19C C19X H19D 109.1 . . ?
C19X C20X H20D 109.5 . . ?
C19X C20X H20E 109.5 . . ?
H20D C20X H20E 109.5 . . ?
C19X C20X H20F 109.5 . . ?
H20D C20X H20F 109.5 . . ?
H20E C20X H20F 109.5 . . ?
N1S C1S C2S 153(3) . . ?
C1S C2S H2S1 109.5 . . ?
C1S C2S H2S2 109.5 . . ?
H2S1 C2S H2S2 109.5 . . ?
C1S C2S H2S3 109.5 . . ?
H2S1 C2S H2S3 109.5 . . ?
H2S2 C2S H2S3 109.5 . . ?

loop_
_geom_bond_atom_site_label_1
_geom_bond_atom_site_label_2
_geom_bond_distance
_geom_bond_site_symmetry_2
_geom_bond_publ_flag
Cr1 O1 1.963(4) . ?
Cr1 O3 1.977(4) . ?
Cr1 N1 1.996(5) . ?
Cr1 N3 2.013(5) . ?
Cr1 O2 2.073(4) 10_765 ?
Cr1 Cl1X 2.265(11) . ?
Cr1 Cl1 2.297(4) . ?
Cr2 O1 1.947(4) . ?
Cr2 O3 1.947(4) 10_765 ?
Cr2 O2 2.046(3) 10_765 ?
Cr2 O2 2.063(4) . ?
Cr2 Cl3X 2.262(12) . ?
Cr2 Cl2 2.3070(14) . ?
Cr2 Cl3 2.342(7) . ?
O1 C15 1.447(6) . ?
O2 C16 1.463(6) . ?
O2 Cr2 2.046(3) 10_765 ?
O2 Cr1 2.073(4) 10_765 ?
O3 C17 1.451(6) . ?
O3 Cr2 1.947(4) 10_765 ?
N1 C1 1.292(8) . ?
N1 H1N 0.89(2) . ?
N2 C8 1.361(8) . ?
N2 C1 1.378(7) . ?
N2 H2N 0.89(2) . ?
N3 C8 1.282(7) . ?
N3 H3N 0.88(2) . ?
C1 C2 1.458(9) . ?
C2 C7 1.360(9) . ?
C2 C3 1.385(10) . ?
C3 C4 1.359(10) . ?
C3 H3 0.9300 . ?
C4 C5 1.395(11) . ?
C4 H4 0.9300 . ?
C5 C6 1.351(10) . ?
C5 H5 0.9300 . ?
C6 C7 1.394(9) . ?
C6 H6 0.9300 . ?
C7 H7 0.9300 . ?
C8 C9 1.476(8) . ?
C9 C10 1.343(11) . ?
C9 C14 1.383(10) . ?
C10 C11 1.393(10) . ?
C10 H10 0.9300 . ?
C11 C12 1.294(13) . ?
C11 H11 0.9300 . ?
C12 C13 1.395(13) . ?
C12 H12 0.9300 . ?
C13 C14 1.375(10) . ?
C13 H13 0.9300 . ?
C14 H14 0.9300 . ?
C15 C18 1.529(9) . ?
C15 H15A 0.9700 . ?
C15 H15B 0.9700 . ?
C16 C18 1.523(9) . ?
C16 H16A 0.9662 . ?
C16 H16B 0.9678 . ?
C17 C18 1.532(8) . ?
C17 H17A 0.9711 . ?
C17 H17B 0.9648 . ?
C18 C19 1.566(9) . ?
C18 C19X 1.60(2) . ?
C19 C20 1.474(14) . ?
C19 H19A 0.9700 . ?
C19 H19B 0.9700 . ?
C20 H20A 0.9600 . ?
C20 H20B 0.9600 . ?
C20 H20C 0.9600 . ?
C19X C20X 1.50(4) . ?
C19X H19C 0.9700 . ?
C19X H19D 0.9700 . ?
C20X H20D 0.9600 . ?
C20X H20E 0.9600 . ?
C20X H20F 0.9600 . ?
N1S C1S 1.156(16) . ?
C1S C2S 1.450(16) . ?
C2S H2S1 0.9600 . ?
C2S H2S2 0.9600 . ?
C2S H2S3 0.9600 . ?

loop_
_geom_hbond_atom_site_label_D
_geom_hbond_atom_site_label_H
_geom_hbond_atom_site_label_A
_geom_hbond_distance_DH
_geom_hbond_distance_HA
_geom_hbond_distance_DA
_geom_hbond_angle_DHA
_geom_hbond_site_symmetry_A
N3 H3N Cl2 0.88(2) 2.70(7) 3.206(5) 118(6) 10_765
N2 H2N Cl2 0.89(2) 2.59(2) 3.484(5) 179(6) 14_565
N1 H1N Cl3X 0.89(2) 2.51(7) 3.21(2) 136(7) .
N1 H1N Cl3 0.89(2) 2.38(6) 3.118(10) 141(7) .

loop_
_geom_torsion_atom_site_label_1
_geom_torsion_atom_site_label_2
_geom_torsion_atom_site_label_3
_geom_torsion_atom_site_label_4
_geom_torsion
_geom_torsion_site_symmetry_1
_geom_torsion_site_symmetry_2
_geom_torsion_site_symmetry_3
_geom_torsion_site_symmetry_4
_geom_torsion_publ_flag
O3 Cr2 O1 C15 88.3(8) 10_765 . . . ?
O2 Cr2 O1 C15 126.9(4) 10_765 . . . ?
O2 Cr2 O1 C15 49.1(4) . . . . ?
Cl3X Cr2 O1 C15 -140.0(8) . . . . ?
Cl2 Cr2 O1 C15 -46.2(4) . . . . ?
Cl3 Cr2 O1 C15 -135.8(4) . . . . ?
O3 Cr2 O1 Cr1 -44.8(8) 10_765 . . . ?
O2 Cr2 O1 Cr1 -6.21(16) 10_765 . . . ?
O2 Cr2 O1 Cr1 -84.06(17) . . . . ?
Cl3X Cr2 O1 Cr1 86.9(8) . . . . ?
Cl2 Cr2 O1 Cr1 -179.35(14) . . . . ?
Cl3 Cr2 O1 Cr1 91.0(3) . . . . ?
O3 Cr1 O1 C15 -46.7(4) . . . . ?
N1 Cr1 O1 C15 141.4(4) . . . . ?
N3 Cr1 O1 C15 -165.1(11) . . . . ?
O2 Cr1 O1 C15 -126.7(4) 10_765 . . . ?
Cl1X Cr1 O1 C15 58.5(10) . . . . ?
Cl1 Cr1 O1 C15 45.2(5) . . . . ?
O3 Cr1 O1 Cr2 86.24(18) . . . . ?
N1 Cr1 O1 Cr2 -85.7(2) . . . . ?
N3 Cr1 O1 Cr2 -32.2(13) . . . . ?
O2 Cr1 O1 Cr2 6.14(16) 10_765 . . . ?
Cl1X Cr1 O1 Cr2 -168.6(10) . . . . ?
Cl1 Cr1 O1 Cr2 178.1(3) . . . . ?
O1 Cr2 O2 C16 -47.5(3) . . . . ?
O3 Cr2 O2 C16 140.5(4) 10_765 . . . ?
O2 Cr2 O2 C16 -128.3(4) 10_765 . . . ?
Cl3X Cr2 O2 C16 178(2) . . . . ?
Cl2 Cr2 O2 C16 47.1(3) . . . . ?
Cl3 Cr2 O2 C16 -163(2) . . . . ?
O1 Cr2 O2 Cr2 80.84(16) . . . 10_765 ?
O3 Cr2 O2 Cr2 -91.19(17) 10_765 . . 10_765 ?
O2 Cr2 O2 Cr2 0.0 10_765 . . 10_765 ?
Cl3X Cr2 O2 Cr2 -54(2) . . . 10_765 ?
Cl2 Cr2 O2 Cr2 175.49(13) . . . 10_765 ?
Cl3 Cr2 O2 Cr2 -35(2) . . . 10_765 ?
O1 Cr2 O2 Cr1 178.00(14) . . . 10_765 ?
O3 Cr2 O2 Cr1 5.97(14) 10_765 . . 10_765 ?
O2 Cr2 O2 Cr1 97.16(17) 10_765 . . 10_765 ?
Cl3X Cr2 O2 Cr1 43(2) . . . 10_765 ?
Cl2 Cr2 O2 Cr1 -87.35(11) . . . 10_765 ?
Cl3 Cr2 O2 Cr1 62(2) . . . 10_765 ?
O1 Cr1 O3 C17 47.1(4) . . . . ?
N1 Cr1 O3 C17 134.8(12) . . . . ?
N3 Cr1 O3 C17 -141.2(4) . . . . ?
O2 Cr1 O3 C17 126.8(4) 10_765 . . . ?
Cl1X Cr1 O3 C17 -50.6(5) . . . . ?
Cl1 Cr1 O3 C17 -49.4(4) . . . . ?
O1 Cr1 O3 Cr2 -86.16(18) . . . 10_765 ?
N1 Cr1 O3 Cr2 1.6(13) . . . 10_765 ?
N3 Cr1 O3 Cr2 85.6(2) . . . 10_765 ?
O2 Cr1 O3 Cr2 -6.37(15) 10_765 . . 10_765 ?
Cl1X Cr1 O3 Cr2 176.2(3) . . . 10_765 ?
Cl1 Cr1 O3 Cr2 177.44(18) . . . 10_765 ?
O1 Cr1 N1 C1 159.7(6) . . . . ?
O3 Cr1 N1 C1 72.1(15) . . . . ?
N3 Cr1 N1 C1 -12.7(6) . . . . ?
O2 Cr1 N1 C1 79.9(6) 10_765 . . . ?
Cl1X Cr1 N1 C1 -102.7(7) . . . . ?
Cl1 Cr1 N1 C1 -103.8(6) . . . . ?
O1 Cr1 N3 C8 -53.1(15) . . . . ?
O3 Cr1 N3 C8 -171.2(6) . . . . ?
N1 Cr1 N3 C8 0.8(6) . . . . ?
O2 Cr1 N3 C8 -90.8(6) 10_765 . . . ?
Cl1X Cr1 N3 C8 83.7(11) . . . . ?
Cl1 Cr1 N3 C8 96.8(6) . . . . ?
Cr1 N1 C1 N2 16.2(10) . . . . ?
Cr1 N1 C1 C2 -162.9(5) . . . . ?
C8 N2 C1 N1 -5.1(11) . . . . ?
C8 N2 C1 C2 174.1(6) . . . . ?
N1 C1 C2 C7 129.9(7) . . . . ?
N2 C1 C2 C7 -49.3(9) . . . . ?
N1 C1 C2 C3 -44.6(9) . . . . ?
N2 C1 C2 C3 136.2(7) . . . . ?
C7 C2 C3 C4 0.0(11) . . . . ?
C1 C2 C3 C4 174.6(7) . . . . ?
C2 C3 C4 C5 -0.2(13) . . . . ?
C3 C4 C5 C6 0.3(13) . . . . ?
C4 C5 C6 C7 -0.1(11) . . . . ?
C3 C2 C7 C6 0.2(10) . . . . ?
C1 C2 C7 C6 -174.3(6) . . . . ?
C5 C6 C7 C2 -0.1(10) . . . . ?
Cr1 N3 C8 N2 6.8(10) . . . . ?
Cr1 N3 C8 C9 -171.4(5) . . . . ?
C1 N2 C8 N3 -6.1(11) . . . . ?
C1 N2 C8 C9 172.1(6) . . . . ?
N3 C8 C9 C10 144.4(10) . . . . ?
N2 C8 C9 C10 -33.9(12) . . . . ?
N3 C8 C9 C14 -31.1(11) . . . . ?
N2 C8 C9 C14 150.6(7) . . . . ?
C14 C9 C10 C11 1.2(19) . . . . ?
C8 C9 C10 C11 -174.4(12) . . . . ?
C9 C10 C11 C12 -2(2) . . . . ?
C10 C11 C12 C13 0(2) . . . . ?
C11 C12 C13 C14 2.6(19) . . . . ?
C12 C13 C14 C9 -2.9(16) . . . . ?
C10 C9 C14 C13 1.0(15) . . . . ?
C8 C9 C14 C13 176.7(9) . . . . ?
Cr2 O1 C15 C18 -64.0(6) . . . . ?
Cr1 O1 C15 C18 61.7(6) . . . . ?
Cr2 O2 C16 C18 -60.6(5) 10_765 . . . ?
Cr2 O2 C16 C18 60.3(5) . . . . ?
Cr1 O2 C16 C18 179.5(3) 10_765 . . . ?
Cr2 O3 C17 C18 64.2(6) 10_765 . . . ?
Cr1 O3 C17 C18 -61.6(6) . . . . ?
O2 C16 C18 C15 -62.5(6) . . . . ?
O2 C16 C18 C17 63.4(6) . . . . ?
O2 C16 C18 C19 178.3(5) . . . . ?
O2 C16 C18 C19X -166.3(12) . . . . ?
O1 C15 C18 C16 63.4(6) . . . . ?
O1 C15 C18 C17 -63.0(6) . . . . ?
O1 C15 C18 C19 175.2(6) . . . . ?
O1 C15 C18 C19X -172.5(12) . . . . ?
O3 C17 C18 C16 -64.0(7) . . . . ?
O3 C17 C18 C15 62.6(6) . . . . ?
O3 C17 C18 C19 -173.5(6) . . . . ?
O3 C17 C18 C19X 159.3(11) . . . . ?
C16 C18 C19 C20 179.6(8) . . . . ?
C15 C18 C19 C20 60.3(9) . . . . ?
C17 C18 C19 C20 -62.9(9) . . . . ?
C19X C18 C19 C20 31(3) . . . . ?
C16 C18 C19X C20X -69(2) . . . . ?
C15 C18 C19X C20X 175(2) . . . . ?
C17 C18 C19X C20X 63(2) . . . . ?
C19 C18 C19X C20X -32(2) . . . . ?
